data_9003694
loop_
_publ_author_name
'Senda, K.'
'Ishida, K.'
'Jenkins, D. M.'

_publ_section_title
;
 X-ray Rietveld refinement and FTIR spectra of synthetic (Si,Ge)-richterites
 Sample: Ge0Ri, Na in A site, Si100Ge0
;
_journal_name_full 'American Mineralogist'
_journal_page_first 1062
_journal_page_last 1071
_journal_paper_doi 10.2138/am.2005.1644
_journal_volume 90
_journal_year 2005
_chemical_formula_sum 'Ca0.98 H2 Mg5 Na1.87 O24 Si8'
_chemical_name_mineral Richterite
_space_group_IT_number 12
_symmetry_space_group_name_Hall '-C 2y'
_symmetry_space_group_name_H-M 'C 1 2/m 1'
_cell_angle_alpha 90
_cell_angle_beta 104.250
_cell_angle_gamma 90
_cell_formula_units_Z 2
_cell_length_a 9.9032
_cell_length_b 17.9885
_cell_length_c 5.2692
_cell_volume 909.793
_database_code_amcsd 0003792
_exptl_crystal_density_diffrn 2.973
_cod_original_formula_sum 'Na1.87 Ca.98 Mg5 Si8 O24 H2'
_cod_database_code 9003694

loop_
_space_group_symop_operation_xyz
x,y,z
1/2+x,1/2+y,z
x,-y,z
1/2+x,1/2-y,z
-x,y,-z
1/2-x,1/2+y,-z
-x,-y,-z
1/2-x,1/2-y,-z

loop_
_atom_site_label
_atom_site_fract_x
_atom_site_fract_y
_atom_site_fract_z
_atom_site_occupancy
_atom_site_U_iso_or_equiv
_atom_site_type_symbol
_atom_site_attached_hydrogens
NaA 0.00000 0.50000 0.00000 0.85000 0.03394 Na 0
Ca4 0.00000 0.27790 0.50000 0.49000 0.02001 Ca 0
Na4 0.00000 0.27790 0.50000 0.51000 0.02001 Na 0
Mg1 0.00000 0.08860 0.50000 1.00000 0.00595 Mg 0
Mg2 0.00000 0.17850 0.00000 1.00000 0.00773 Mg 0
Mg3 0.00000 0.00000 0.00000 1.00000 0.00532 Mg 0
Si1 0.27910 0.08440 0.29500 1.00000 0.00646 Si 0
Si2 0.28580 0.17040 0.79900 1.00000 0.00633 Si 0
O1 0.12000 0.08610 0.21900 1.00000 0.00874 O 0
O2 0.11700 0.17000 0.72300 1.00000 0.00811 O 0
O-H3 0.10900 0.00000 0.71800 1.00000 0.00811 O 1
O4 0.35700 0.24640 0.79700 1.00000 0.01216 O 0
O5 0.34800 0.12980 0.09500 1.00000 0.01089 O 0
O6 0.34100 0.11610 0.58900 1.00000 0.01064 O 0
O7 0.33900 0.00000 0.28000 1.00000 0.01178 O 0

loop_
_cod_changelog_entry_id
_cod_changelog_entry_author
_cod_changelog_entry_date
_cod_changelog_entry_text
1
;cod-tools version 3.8.0
Id: cif_guess_AMCSD_atom_types 9574 2023-05-10 09:00:05Z saulius
;
2023-05-10T18:48:30+03:00
;Derived atom types and hydrogen counts
from atom names that follow the AMCSD naming convention
(Wat == water, O-H == hydroxyl).
;

loop_
_cod_related_entry_id
_cod_related_entry_database
_cod_related_entry_code
1 AMCSD 0003792
